data_7013659
loop_
_publ_author_name
'van der Vlugt, Jarl Ivar'
'Sablong, Rafael'
'Mills, Allison M.'
'Kooijman, Huub'
'Spek, Anthony L.'
'Meetsma, Auke'
'Vogt, Dieter'

_publ_section_title
;
 Coordination chemistry and X-ray studies with novel sterically
 constrained diphosphonite ligands
;
_journal_issue 24
_journal_name_full 'Dalton Transactions'
_journal_page_first 4690
_journal_paper_doi 10.1039/b311328k
_journal_year 2003
_chemical_formula_moiety 'C60 H68 Cl O10 P2 Rh, C2 H3 N''
_chemical_formula_sum 'C62 H71 Cl N O10 P2 Rh'
_chemical_formula_weight 1190.50
_chemical_name_systematic
;
?
;
_space_group_IT_number 62
_symmetry_cell_setting orthorhombic
_symmetry_space_group_name_Hall '-P 2ac 2n'
_symmetry_space_group_name_H-M 'P n m a'
_atom_sites_solution_hydrogens geom
_atom_sites_solution_primary direct
_atom_sites_solution_secondary difmap
_audit_creation_method SHELXL-97
_cell_angle_alpha 90.00
_cell_angle_beta 90.00
_cell_angle_gamma 90.00
_cell_formula_units_Z 4
_cell_length_a 11.6735(10)
_cell_length_b 21.125(2)
_cell_length_c 23.744(3)
_cell_measurement_temperature 150(2)
_cell_volume 5855.3(11)
_computing_cell_refinement Denzo
_computing_data_reduction Denzo
_computing_structure_refinement 'SHELXL-97 (Sheldrick, 1997)'
_computing_structure_solution 'SHELXS-97 (Sheldrick, 1990)'
_diffrn_ambient_temperature 150(2)
_diffrn_measured_fraction_theta_full 0.999
_diffrn_measured_fraction_theta_max 0.999
_diffrn_measurement_device_type KappaCCD
_diffrn_radiation_monochromator graphite
_diffrn_radiation_source 'Rotating Anode'
_diffrn_radiation_type MoK\a
_diffrn_radiation_wavelength 0.71073
_diffrn_reflns_av_R_equivalents 0.1317
_diffrn_reflns_av_sigmaI/netI 0.0510
_diffrn_reflns_limit_h_max 14
_diffrn_reflns_limit_h_min -14
_diffrn_reflns_limit_k_max 25
_diffrn_reflns_limit_k_min -25
_diffrn_reflns_limit_l_max 28
_diffrn_reflns_limit_l_min -28
_diffrn_reflns_number 120550
_diffrn_reflns_theta_full 25.37
_diffrn_reflns_theta_max 25.37
_diffrn_reflns_theta_min 1.29
_exptl_absorpt_coefficient_mu 0.450
_exptl_absorpt_correction_type none
_exptl_crystal_density_diffrn 1.351
_exptl_crystal_density_method 'not measured'
_exptl_crystal_description block
_exptl_crystal_F_000 2488
_exptl_crystal_size_max 0.20
_exptl_crystal_size_mid 0.10
_exptl_crystal_size_min 0.05
_refine_diff_density_max 0.800
_refine_diff_density_min -0.447
_refine_diff_density_rms 0.076
_refine_ls_extinction_method none
_refine_ls_goodness_of_fit_ref 1.026
_refine_ls_hydrogen_treatment mixed
_refine_ls_matrix_type full
_refine_ls_number_parameters 373
_refine_ls_number_reflns 5515
_refine_ls_number_restraints 0
_refine_ls_restrained_S_all 1.026
_refine_ls_R_factor_all 0.0732
_refine_ls_R_factor_gt 0.0424
_refine_ls_shift/su_max 0.001
_refine_ls_shift/su_mean 0.000
_refine_ls_structure_factor_coef Fsqd
_refine_ls_weighting_details 'calc w==1/[\s^2^(Fo^2^)+(0.0433P)^2^+6.3713P] where P==(Fo^2^+2Fc^2^)/3'
_refine_ls_weighting_scheme calc
_refine_ls_wR_factor_gt 0.0881
_refine_ls_wR_factor_ref 0.0987
_reflns_number_gt 4037
_reflns_number_total 5515
_reflns_threshold_expression I>2\s(I)
_cod_data_source_file b311328k.txt
_cod_data_source_block 8
_cod_depositor_comments
;
The following automatic conversions were performed:
'_symmetry_cell_setting' value 'Orthorhombic' changed to 'orthorhombic'
according to '/home/saulius/struct/CIF-dictionaries/cif_core.dic'
dictionary named 'cif_core.dic' version 2.4.1 from 2010-06-29.

Automatic conversion script
Id: cif_fix_enum 1527 2010-12-29 10:47:43Z saulius 
;
_cod_original_cell_volume 5855.4(11)
_cod_database_code 7013659

loop_
_symmetry_equiv_pos_as_xyz
'x, y, z'
'-x+1/2, -y, z+1/2'
'x+1/2, -y+1/2, -z+1/2'
'-x, y+1/2, -z'
'-x, -y, -z'
'x-1/2, y, -z-1/2'
'-x-1/2, y-1/2, z-1/2'
'x, -y-1/2, z'

loop_
_atom_site_label
_atom_site_type_symbol
_atom_site_fract_x
_atom_site_fract_y
_atom_site_fract_z
_atom_site_U_iso_or_equiv
_atom_site_adp_type
_atom_site_occupancy
_atom_site_symmetry_multiplicity
_atom_site_calc_flag
_atom_site_refinement_flags
_atom_site_disorder_assembly
_atom_site_disorder_group
Rh1 Rh 0.11996(3) 0.2500 0.114882(14) 0.01958(11) Uani 1 2 d S . .
Cl1 Cl 0.17513(10) 0.2500 0.01821(5) 0.0293(3) Uani 1 2 d S . .
P1 P 0.07353(7) 0.14698(4) 0.10484(3) 0.01961(19) Uani 1 1 d . . .
O1 O 0.0838(3) 0.2500 0.23878(14) 0.0355(8) Uani 1 2 d S . .
O2 O 0.02431(17) 0.11529(9) 0.16212(8) 0.0205(5) Uani 1 1 d . . .
O3 O 0.15578(17) 0.09231(10) 0.07865(8) 0.0219(5) Uani 1 1 d . . .
O4 O -0.0781(2) 0.2500 0.05913(12) 0.0220(7) Uani 1 2 d S . .
O7 O -0.2010(2) -0.11346(11) 0.14049(11) 0.0385(6) Uani 1 1 d . . .
O8 O 0.39337(19) -0.09729(11) 0.18853(11) 0.0428(7) Uani 1 1 d . . .
C1 C 0.0969(4) 0.2500 0.1906(2) 0.0231(11) Uani 1 2 d S . .
C2 C -0.0391(3) 0.14080(15) 0.05149(12) 0.0203(7) Uani 1 1 d . . .
C3 C -0.0999(2) 0.19351(14) 0.03185(12) 0.0205(7) Uani 1 1 d . . .
C4 C -0.1813(3) 0.19072(15) -0.01073(12) 0.0238(7) Uani 1 1 d . . .
C5 C -0.2063(3) 0.13087(17) -0.03193(13) 0.0300(8) Uani 1 1 d . . .
H5 H -0.2613 0.1269 -0.0600 0.036 Uiso 1 1 calc R . .
C6 C -0.1516(3) 0.07716(17) -0.01236(14) 0.0322(8) Uani 1 1 d . . .
H6 H -0.1716 0.0377 -0.0266 0.039 Uiso 1 1 calc R . .
C7 C -0.0675(3) 0.08196(16) 0.02808(13) 0.0267(8) Uani 1 1 d . . .
H7 H -0.0292 0.0458 0.0400 0.032 Uiso 1 1 calc R . .
C8 C -0.2433(4) 0.2500 -0.03058(19) 0.0282(11) Uani 1 2 d S . .
C9 C -0.3647(4) 0.2500 -0.0057(3) 0.0508(16) Uani 1 2 d S . .
H9A H -0.4048 0.2871 -0.0182 0.076 Uiso 0.50 1 d PR . .
H9B H -0.3603 0.2500 0.0346 0.076 Uiso 1 2 d SR . .
H9C H -0.4048 0.2129 -0.0182 0.076 Uiso 0.50 1 d PR . .
C10 C -0.2504(6) 0.2500 -0.0955(2) 0.0573(18) Uani 1 2 d S . .
H10A H -0.2907 0.2871 -0.1079 0.086 Uiso 0.50 1 d PR . .
H10B H -0.2907 0.2129 -0.1079 0.086 Uiso 0.50 1 d PR . .
H10C H -0.1746 0.2500 -0.1111 0.086 Uiso 1 2 d SR . .
C17 C -0.0306(3) 0.05560(14) 0.16070(12) 0.0216(7) Uani 1 1 d . . .
C18 C 0.0338(3) 0.00271(14) 0.14739(12) 0.0226(7) Uani 1 1 d . . .
C19 C -0.0208(3) -0.05547(15) 0.14070(13) 0.0253(8) Uani 1 1 d . . .
H19 H 0.0211 -0.0913 0.1310 0.030 Uiso 1 1 calc R . .
C20 C -0.1377(3) -0.05946(15) 0.14866(14) 0.0286(8) Uani 1 1 d . . .
C21 C -0.1978(3) -0.00701(15) 0.16747(13) 0.0270(8) Uani 1 1 d . . .
H21 H -0.2753 -0.0116 0.1755 0.032 Uiso 1 1 calc R . .
C22 C -0.1479(3) 0.05209(14) 0.17486(12) 0.0207(7) Uani 1 1 d . . .
C23 C 0.1626(3) 0.00435(15) 0.14194(12) 0.0213(7) Uani 1 1 d . . .
C24 C 0.2211(3) 0.04852(14) 0.10953(13) 0.0214(7) Uani 1 1 d . . .
C25 C 0.3401(3) 0.04555(15) 0.10054(12) 0.0220(7) Uani 1 1 d . . .
C26 C 0.3972(3) -0.00378(15) 0.12786(14) 0.0287(8) Uani 1 1 d . . .
H26 H 0.4760 -0.0074 0.1232 0.034 Uiso 1 1 calc R . .
C27 C 0.3416(3) -0.04752(16) 0.16160(14) 0.0290(8) Uani 1 1 d . . .
C28 C 0.2238(3) -0.04325(15) 0.16841(13) 0.0255(8) Uani 1 1 d . . .
H28 H 0.1857 -0.0725 0.1909 0.031 Uiso 1 1 calc R . .
C41 C -0.1471(3) -0.16352(17) 0.10971(17) 0.0438(10) Uani 1 1 d . . .
H41A H -0.1127 -0.1467 0.0762 0.066 Uiso 1 1 calc R . .
H41B H -0.2033 -0.1947 0.0997 0.066 Uiso 1 1 calc R . .
H41C H -0.0890 -0.1828 0.1327 0.066 Uiso 1 1 calc R . .
C42 C 0.5150(3) -0.0967(2) 0.1924(2) 0.0675(15) Uani 1 1 d . . .
H42A H 0.5474 -0.1029 0.1556 0.101 Uiso 1 1 calc R . .
H42B H 0.5397 -0.1302 0.2169 0.101 Uiso 1 1 calc R . .
H42C H 0.5399 -0.0568 0.2072 0.101 Uiso 1 1 calc R . .
C45 C -0.2164(3) 0.10733(15) 0.19963(13) 0.0226(7) Uani 1 1 d . . .
C46 C -0.3383(3) 0.08732(16) 0.21625(14) 0.0274(8) Uani 1 1 d . . .
H46A H -0.3792 0.0739 0.1833 0.041 Uiso 1 1 calc R . .
H46B H -0.3773 0.1225 0.2331 0.041 Uiso 1 1 calc R . .
H46C H -0.3345 0.0530 0.2427 0.041 Uiso 1 1 calc R . .
C47 C -0.2284(3) 0.16242(15) 0.15757(14) 0.0288(8) Uani 1 1 d . . .
H47A H -0.1549 0.1816 0.1517 0.043 Uiso 1 1 calc R . .
H47B H -0.2806 0.1933 0.1724 0.043 Uiso 1 1 calc R . .
H47C H -0.2572 0.1466 0.1224 0.043 Uiso 1 1 calc R . .
C48 C -0.1568(3) 0.13073(16) 0.25356(13) 0.0298(8) Uani 1 1 d . . .
H48A H -0.1536 0.0969 0.2805 0.045 Uiso 1 1 calc R . .
H48B H -0.1992 0.1655 0.2691 0.045 Uiso 1 1 calc R . .
H48C H -0.0805 0.1443 0.2447 0.045 Uiso 1 1 calc R . .
C49 C 0.4049(3) 0.09299(16) 0.06298(13) 0.0269(8) Uani 1 1 d . . .
C50 C 0.5308(3) 0.07332(17) 0.05450(14) 0.0316(8) Uani 1 1 d . . .
H50A H 0.5674 0.1024 0.0292 0.047 Uiso 1 1 calc R . .
H50B H 0.5337 0.0314 0.0389 0.047 Uiso 1 1 calc R . .
H50C H 0.5697 0.0738 0.0901 0.047 Uiso 1 1 calc R . .
C51 C 0.4054(3) 0.15786(16) 0.09238(15) 0.0319(8) Uani 1 1 d . . .
H51A H 0.4471 0.1549 0.1271 0.048 Uiso 1 1 calc R . .
H51B H 0.3281 0.1707 0.1000 0.048 Uiso 1 1 calc R . .
H51C H 0.4414 0.1885 0.0684 0.048 Uiso 1 1 calc R . .
C52 C 0.3507(3) 0.09795(17) 0.00410(14) 0.0334(9) Uani 1 1 d . . .
H52A H 0.2778 0.1188 0.0069 0.050 Uiso 1 1 calc R . .
H52B H 0.3402 0.0563 -0.0112 0.050 Uiso 1 1 calc R . .
H52C H 0.4001 0.1219 -0.0202 0.050 Uiso 1 1 calc R . .
N61 N 0.0750(6) 0.7500 0.2253(3) 0.086(2) Uani 1 2 d S . .
C62 C 0.1692(7) 0.7500 0.2358(3) 0.0628(19) Uani 1 2 d S . .
C63 C 0.2923(7) 0.7500 0.2482(3) 0.092(3) Uani 1 2 d S . .
H63A H 0.3328 0.7297 0.2180 0.138 Uiso 0.50 1 calc PR . .
H63B H 0.3059 0.7274 0.2826 0.138 Uiso 0.50 1 calc PR . .
H63C H 0.3186 0.7928 0.2520 0.138 Uiso 0.50 1 calc PR . .

loop_
_atom_site_aniso_label
_atom_site_aniso_U_11
_atom_site_aniso_U_22
_atom_site_aniso_U_33
_atom_site_aniso_U_23
_atom_site_aniso_U_13
_atom_site_aniso_U_12
Rh1 0.01879(19) 0.01667(19) 0.02329(19) 0.000 -0.00014(16) 0.000
Cl1 0.0314(7) 0.0287(7) 0.0279(6) 0.000 0.0050(5) 0.000
P1 0.0179(4) 0.0173(4) 0.0236(4) -0.0013(3) 0.0003(3) 0.0004(3)
O1 0.052(2) 0.032(2) 0.0226(19) 0.000 -0.0009(16) 0.000
O2 0.0207(11) 0.0179(12) 0.0229(11) -0.0016(9) 0.0007(9) -0.0023(9)
O3 0.0217(12) 0.0193(12) 0.0249(12) -0.0008(9) 0.0024(9) 0.0040(9)
O4 0.0256(17) 0.0184(17) 0.0220(16) 0.000 -0.0043(13) 0.000
O7 0.0325(14) 0.0215(13) 0.0615(17) -0.0111(12) 0.0074(12) -0.0103(11)
O8 0.0251(14) 0.0324(15) 0.0708(18) 0.0187(13) -0.0056(12) 0.0024(11)
C1 0.018(3) 0.011(2) 0.040(3) 0.000 -0.004(2) 0.000
C2 0.0180(17) 0.0234(18) 0.0195(16) -0.0037(13) 0.0051(13) -0.0024(14)
C3 0.0165(17) 0.0231(18) 0.0219(16) -0.0028(13) 0.0037(13) -0.0035(13)
C4 0.0166(17) 0.034(2) 0.0207(17) -0.0038(14) 0.0029(13) 0.0007(14)
C5 0.0240(19) 0.042(2) 0.0242(18) -0.0088(16) -0.0056(14) 0.0009(17)
C6 0.029(2) 0.031(2) 0.036(2) -0.0128(17) -0.0032(16) -0.0046(16)
C7 0.0247(18) 0.0254(19) 0.0301(19) -0.0047(15) 0.0020(15) 0.0028(15)
C8 0.023(3) 0.038(3) 0.024(3) 0.000 -0.006(2) 0.000
C9 0.020(3) 0.039(3) 0.093(5) 0.000 -0.005(3) 0.000
C10 0.090(5) 0.048(4) 0.034(3) 0.000 -0.029(3) 0.000
C17 0.0254(18) 0.0189(18) 0.0204(16) -0.0019(13) -0.0001(14) -0.0038(14)
C18 0.0274(18) 0.0176(17) 0.0228(17) -0.0023(14) 0.0004(14) -0.0004(15)
C19 0.0248(19) 0.0182(18) 0.0329(19) -0.0031(14) 0.0037(15) 0.0000(14)
C20 0.030(2) 0.0234(19) 0.0330(19) 0.0001(15) 0.0042(15) -0.0078(15)
C21 0.0193(18) 0.027(2) 0.0351(19) -0.0015(15) 0.0054(14) -0.0038(15)
C22 0.0199(18) 0.0199(18) 0.0224(16) 0.0007(13) 0.0025(13) -0.0003(13)
C23 0.0213(17) 0.0180(17) 0.0246(17) -0.0060(14) 0.0014(14) -0.0015(14)
C24 0.0230(17) 0.0179(17) 0.0233(17) -0.0049(14) -0.0022(14) 0.0024(13)
C25 0.0211(17) 0.0196(17) 0.0253(17) -0.0073(13) 0.0007(13) -0.0019(14)
C26 0.0201(18) 0.0240(19) 0.042(2) -0.0042(16) -0.0005(15) 0.0034(15)
C27 0.027(2) 0.0191(19) 0.041(2) 0.0003(15) -0.0049(16) 0.0017(15)
C28 0.0238(19) 0.0210(18) 0.0318(19) 0.0003(15) 0.0010(15) -0.0031(15)
C41 0.045(2) 0.023(2) 0.064(3) -0.0128(19) -0.001(2) -0.0070(17)
C42 0.026(2) 0.056(3) 0.121(4) 0.041(3) -0.011(2) 0.002(2)
C45 0.0217(17) 0.0223(18) 0.0238(17) -0.0014(14) 0.0031(14) 0.0011(14)
C46 0.0214(17) 0.030(2) 0.0311(18) -0.0022(15) 0.0024(15) 0.0015(15)
C47 0.0258(19) 0.0245(19) 0.0360(19) 0.0028(15) 0.0079(15) 0.0036(15)
C48 0.0254(19) 0.031(2) 0.0326(19) -0.0063(16) 0.0050(15) 0.0018(15)
C49 0.0233(19) 0.027(2) 0.0307(19) -0.0019(15) 0.0067(14) 0.0010(15)
C50 0.0219(18) 0.034(2) 0.038(2) -0.0009(16) 0.0050(15) 0.0006(16)
C51 0.030(2) 0.025(2) 0.041(2) 0.0004(16) 0.0085(16) -0.0045(15)
C52 0.0256(19) 0.040(2) 0.035(2) 0.0019(17) 0.0069(15) 0.0029(16)
N61 0.077(5) 0.100(5) 0.080(5) 0.000 0.013(4) 0.000
C62 0.071(5) 0.077(5) 0.040(4) 0.000 0.006(4) 0.000
C63 0.082(6) 0.137(8) 0.057(5) 0.000 -0.017(4) 0.000

loop_
_atom_type_symbol
_atom_type_description
_atom_type_scat_dispersion_real
_atom_type_scat_dispersion_imag
_atom_type_scat_source
C C 0.0033 0.0016 'International Tables Vol C Tables 4.2.6.8 and 6.1.1.4'
H H 0.0000 0.0000 'International Tables Vol C Tables 4.2.6.8 and 6.1.1.4'
Cl Cl 0.1484 0.1585 'International Tables Vol C Tables 4.2.6.8 and 6.1.1.4'
N N 0.0061 0.0033 'International Tables Vol C Tables 4.2.6.8 and 6.1.1.4'
O O 0.0106 0.0060 'International Tables Vol C Tables 4.2.6.8 and 6.1.1.4'
P P 0.1023 0.0942 'International Tables Vol C Tables 4.2.6.8 and 6.1.1.4'
Rh Rh -1.1178 0.9187 'International Tables Vol C Tables 4.2.6.8 and 6.1.1.4'

loop_
_geom_angle_atom_site_label_1
_geom_angle_atom_site_label_2
_geom_angle_atom_site_label_3
_geom_angle
_geom_angle_site_symmetry_1
_geom_angle_site_symmetry_3
_geom_angle_publ_flag
C1 Rh1 P1 93.95(4) . 8_565 ?
C1 Rh1 P1 93.95(4) . . ?
P1 Rh1 P1 149.55(4) 8_565 . ?
C1 Rh1 Cl1 172.85(14) . . ?
P1 Rh1 Cl1 87.88(2) 8_565 . ?
P1 Rh1 Cl1 87.89(2) . . ?
O2 P1 O3 103.71(11) . . ?
O2 P1 C2 107.26(12) . . ?
O3 P1 C2 96.24(12) . . ?
O2 P1 Rh1 113.26(8) . . ?
O3 P1 Rh1 125.73(8) . . ?
C2 P1 Rh1 108.34(10) . . ?
C17 O2 P1 120.58(18) . . ?
C24 O3 P1 126.06(18) . . ?
C3 O4 C3 119.5(3) . 8_565 ?
C20 O7 C41 116.7(3) . . ?
C27 O8 C42 117.6(3) . . ?
O1 C1 Rh1 179.1(4) . . ?
C3 C2 C7 116.9(3) . . ?
C3 C2 P1 122.5(2) . . ?
C7 C2 P1 120.5(2) . . ?
O4 C3 C4 120.3(3) . . ?
O4 C3 C2 115.9(3) . . ?
C4 C3 C2 123.8(3) . . ?
C3 C4 C5 116.5(3) . . ?
C3 C4 C8 121.1(3) . . ?
C5 C4 C8 122.4(3) . . ?
C6 C5 C4 121.8(3) . . ?
C7 C6 C5 120.2(3) . . ?
C6 C7 C2 120.7(3) . . ?
C4 C8 C4 110.8(4) 8_565 . ?
C4 C8 C9 108.7(3) 8_565 . ?
C4 C8 C9 108.7(3) . . ?
C4 C8 C10 109.6(3) 8_565 . ?
C4 C8 C10 109.6(3) . . ?
C9 C8 C10 109.5(4) . . ?
C18 C17 C22 122.6(3) . . ?
C18 C17 O2 118.6(3) . . ?
C22 C17 O2 118.7(3) . . ?
C17 C18 C19 119.3(3) . . ?
C17 C18 C23 122.9(3) . . ?
C19 C18 C23 117.8(3) . . ?
C20 C19 C18 119.4(3) . . ?
O7 C20 C19 124.3(3) . . ?
O7 C20 C21 116.0(3) . . ?
C19 C20 C21 119.7(3) . . ?
C20 C21 C22 123.2(3) . . ?
C21 C22 C17 115.1(3) . . ?
C21 C22 C45 121.0(3) . . ?
C17 C22 C45 123.9(3) . . ?
C28 C23 C24 119.0(3) . . ?
C28 C23 C18 117.3(3) . . ?
C24 C23 C18 123.6(3) . . ?
C23 C24 O3 117.7(3) . . ?
C23 C24 C25 122.7(3) . . ?
O3 C24 C25 119.1(3) . . ?
C26 C25 C24 115.7(3) . . ?
C26 C25 C49 121.3(3) . . ?
C24 C25 C49 123.0(3) . . ?
C27 C26 C25 122.9(3) . . ?
O8 C27 C26 125.1(3) . . ?
O8 C27 C28 115.6(3) . . ?
C26 C27 C28 119.2(3) . . ?
C23 C28 C27 120.4(3) . . ?
C22 C45 C46 111.9(3) . . ?
C22 C45 C48 109.1(3) . . ?
C46 C45 C48 107.1(2) . . ?
C22 C45 C47 112.0(2) . . ?
C46 C45 C47 106.9(3) . . ?
C48 C45 C47 109.7(3) . . ?
C51 C49 C52 110.7(3) . . ?
C51 C49 C50 107.2(3) . . ?
C52 C49 C50 107.0(3) . . ?
C51 C49 C25 108.6(2) . . ?
C52 C49 C25 111.6(3) . . ?
C50 C49 C25 111.6(3) . . ?
N61 C62 C63 178.8(8) . . ?
C4 C5 H5 119.10 . . no
C6 C5 H5 119.09 . . no
C5 C6 H6 119.86 . . no
C7 C6 H6 119.92 . . no
C2 C7 H7 119.64 . . no
C6 C7 H7 119.66 . . no
C8 C9 H9A 109.34 . . no
C8 C9 H9B 109.56 . . no
C8 C9 H9C 109.34 . . no
H9A C9 H9B 109.57 . . no
H9A C9 H9C 109.46 . . no
H9B C9 H9C 109.57 . . no
C8 C10 H10A 109.42 . . no
C8 C10 H10B 109.42 . . no
C8 C10 H10C 109.64 . . no
H10A C10 H10B 109.39 . . no
H10A C10 H10C 109.48 . . no
H10B C10 H10C 109.48 . . no
C18 C19 H19 120.36 . . no
C20 C19 H19 120.27 . . no
C20 C21 H21 118.39 . . no
C22 C21 H21 118.43 . . no
C25 C26 H26 118.57 . . no
C27 C26 H26 118.54 . . no
C23 C28 H28 119.77 . . no
C27 C28 H28 119.85 . . no
O7 C41 H41A 109.50 . . no
O7 C41 H41B 109.46 . . no
O7 C41 H41C 109.47 . . no
H41A C41 H41B 109.57 . . no
H41A C41 H41C 109.42 . . no
H41B C41 H41C 109.40 . . no
O8 C42 H42A 109.44 . . no
O8 C42 H42B 109.41 . . no
O8 C42 H42C 109.51 . . no
H42A C42 H42B 109.40 . . no
H42A C42 H42C 109.50 . . no
H42B C42 H42C 109.57 . . no
C45 C46 H46A 109.44 . . no
C45 C46 H46B 109.49 . . no
C45 C46 H46C 109.45 . . no
H46A C46 H46B 109.45 . . no
H46A C46 H46C 109.47 . . no
H46B C46 H46C 109.52 . . no
C45 C47 H47A 109.40 . . no
C45 C47 H47B 109.48 . . no
C45 C47 H47C 109.44 . . no
H47A C47 H47B 109.53 . . no
H47A C47 H47C 109.50 . . no
H47B C47 H47C 109.47 . . no
C45 C48 H48A 109.45 . . no
C45 C48 H48B 109.43 . . no
C45 C48 H48C 109.47 . . no
H48A C48 H48B 109.50 . . no
H48A C48 H48C 109.43 . . no
H48B C48 H48C 109.55 . . no
C49 C50 H50A 109.51 . . no
C49 C50 H50B 109.43 . . no
C49 C50 H50C 109.48 . . no
H50A C50 H50B 109.46 . . no
H50A C50 H50C 109.51 . . no
H50B C50 H50C 109.44 . . no
C49 C51 H51A 109.50 . . no
C49 C51 H51B 109.51 . . no
C49 C51 H51C 109.49 . . no
H51A C51 H51B 109.49 . . no
H51A C51 H51C 109.38 . . no
H51B C51 H51C 109.47 . . no
C49 C52 H52A 109.44 . . no
C49 C52 H52B 109.52 . . no
C49 C52 H52C 109.58 . . no
H52A C52 H52B 109.48 . . no
H52A C52 H52C 109.40 . . no
H52B C52 H52C 109.41 . . no
C62 C63 H63A 109.42 . . no
C62 C63 H63B 109.45 . . no
C62 C63 H63C 109.42 . . no
H63A C63 H63B 109.40 . . no
H63A C63 H63C 109.50 . . no

loop_
_geom_bond_atom_site_label_1
_geom_bond_atom_site_label_2
_geom_bond_distance
_geom_bond_site_symmetry_2
_geom_bond_publ_flag
Rh1 C1 1.817(5) . ?
Rh1 P1 2.2554(8) 8_565 ?
Rh1 P1 2.2555(8) . ?
Rh1 Cl1 2.3840(12) . ?
P1 O2 1.621(2) . ?
P1 O3 1.626(2) . ?
P1 C2 1.830(3) . ?
O1 C1 1.155(5) . ?
O2 C17 1.415(4) . ?
O3 C24 1.405(4) . ?
O4 C3 1.382(3) . ?
O4 C3 1.382(3) 8_565 ?
O7 C20 1.373(4) . ?
O7 C41 1.431(4) . ?
O8 C27 1.371(4) . ?
O8 C42 1.423(4) . ?
C2 C3 1.401(4) . ?
C2 C7 1.402(4) . ?
C3 C4 1.388(4) . ?
C4 C5 1.392(5) . ?
C4 C8 1.522(4) . ?
C5 C6 1.382(5) . ?
C6 C7 1.376(4) . ?
C8 C4 1.522(4) 8_565 ?
C8 C9 1.534(7) . ?
C8 C10 1.544(7) . ?
C17 C18 1.384(4) . ?
C17 C22 1.411(4) . ?
C18 C19 1.394(4) . ?
C18 C23 1.509(4) . ?
C19 C20 1.380(4) . ?
C20 C21 1.385(4) . ?
C21 C22 1.389(4) . ?
C22 C45 1.532(4) . ?
C23 C28 1.384(4) . ?
C23 C24 1.389(4) . ?
C24 C25 1.407(4) . ?
C25 C26 1.397(4) . ?
C25 C49 1.540(4) . ?
C26 C27 1.384(5) . ?
C27 C28 1.388(4) . ?
C45 C46 1.535(4) . ?
C45 C48 1.539(4) . ?
C45 C47 1.540(4) . ?
C49 C51 1.538(5) . ?
C49 C52 1.538(5) . ?
C49 C50 1.540(4) . ?
N61 C62 1.128(9) . ?
C62 C63 1.466(10) . ?
C5 H5 0.9292 . no
C6 H6 0.9294 . no
C7 H7 0.9293 . no
C9 H9B 0.9583 . no
C9 H9C 0.9599 . no
C9 H9A 0.9599 . no
C10 H10B 0.9603 . no
C10 H10C 0.9593 . no
C10 H10A 0.9603 . no
C19 H19 0.9302 . no
C21 H21 0.9296 . no
C26 H26 0.9297 . no
C28 H28 0.9299 . no
C41 H41A 0.9595 . no
C41 H41B 0.9596 . no
C41 H41C 0.9612 . no
C42 H42B 0.9604 . no
C42 H42C 0.9584 . no
C42 H42A 0.9611 . no
C46 H46B 0.9590 . no
C46 H46C 0.9602 . no
C46 H46A 0.9594 . no
C47 H47B 0.9596 . no
C47 H47C 0.9602 . no
C47 H47A 0.9590 . no
C48 H48A 0.9598 . no
C48 H48B 0.9595 . no
C48 H48C 0.9590 . no
C50 H50A 0.9596 . no
C50 H50B 0.9605 . no
C50 H50C 0.9596 . no
C51 H51B 0.9595 . no
C51 H51C 0.9590 . no
C51 H51A 0.9594 . no
C52 H52B 0.9598 . no
C52 H52C 0.9599 . no
C52 H52A 0.9605 . no
C63 H63A 0.9600 . no
C63 H63B 0.9593 . no
C63 H63C 0.9591 . no
